data_4087007
loop_
_publ_author_name
'Curto, Sheila G.'
'Esteruelas, Miguel A.'
'Oliv\'an, Montserrat'
'O\~nate, Enrique'
'V\'elez, Andrea'

_publ_section_title
;
 Selective C--Cl Bond Oxidative Addition of Chloroarenes to a POP--Rhodium
 Complex
;
_journal_issue 1
_journal_name_full Organometallics
_journal_page_first 114
_journal_paper_doi 10.1021/acs.organomet.6b00615
_journal_volume 36
_journal_year 2017
_chemical_formula_moiety '2(C33 H44 Cl3 O P2 Rh), C3 H6 O'
_chemical_formula_sum 'C34.5 H47 Cl3 O1.5 P2 Rh'
_chemical_formula_weight 756.92
_chemical_name_systematic
; 
 ? 
;
_space_group_IT_number 15
_symmetry_cell_setting monoclinic
_symmetry_space_group_name_Hall '-C 2yc'
_symmetry_space_group_name_H-M 'C 1 2/c 1'
_atom_sites_solution_hydrogens geom
_atom_sites_solution_primary direct
_atom_sites_solution_secondary difmap
_audit_creation_method SHELXL-97
_cell_angle_alpha 90.00
_cell_angle_beta 133.874(2)
_cell_angle_gamma 90.00
_cell_formula_units_Z 16
_cell_length_a 47.708(8)
_cell_length_b 12.228(2)
_cell_length_c 33.505(5)
_cell_measurement_reflns_used 9876
_cell_measurement_temperature 173(2)
_cell_measurement_theta_max 28
_cell_measurement_theta_min 2
_cell_volume 14090(4)
_computing_cell_refinement 'SAINT+ v. 7.56a (Bruker AXS, 2008)'
_computing_data_collection 'apex2 v. 7.0 (Bruker AXS, 2009)'
_computing_data_reduction 'SAINT+ v. 7.56a (Bruker AXS, 2008)'
_computing_molecular_graphics 'XP, SHELXTL v. 6.14 (Bruker, 2000)'
_computing_publication_material 'XCIF, SHELXTL v. 6.14 (Bruker, 2000)'
_computing_structure_refinement 'SHELXL-97 (Sheldrick, 1997)'
_computing_structure_solution 'SHELXS-97 (Sheldrick, 1990)'
_diffrn_ambient_temperature 173(2)
_diffrn_detector_area_resol_mean 8.33
_diffrn_measured_fraction_theta_full 0.998
_diffrn_measured_fraction_theta_max 0.921
_diffrn_measurement_device_type 'Bruker APEX DUO system'
_diffrn_measurement_method '\w rotations with narrow frames'
_diffrn_radiation_monochromator graphite
_diffrn_radiation_source 'fine-focus sealed tube'
_diffrn_radiation_type MoK\a
_diffrn_radiation_wavelength 0.71073
_diffrn_reflns_av_R_equivalents 0.0558
_diffrn_reflns_av_sigmaI/netI 0.0531
_diffrn_reflns_limit_h_max 65
_diffrn_reflns_limit_h_min -64
_diffrn_reflns_limit_k_max 16
_diffrn_reflns_limit_k_min -16
_diffrn_reflns_limit_l_max 35
_diffrn_reflns_limit_l_min -46
_diffrn_reflns_number 73659
_diffrn_reflns_theta_full 27.50
_diffrn_reflns_theta_max 29.63
_diffrn_reflns_theta_min 1.18
_diffrn_standards_decay_% 0
_exptl_absorpt_coefficient_mu 0.831
_exptl_absorpt_correction_T_max 0.862
_exptl_absorpt_correction_T_min 0.712
_exptl_absorpt_correction_type multi-scan
_exptl_absorpt_process_details
;
Absorption correction performed with SADABS program. This is based on the
method of Blessing: Blessing, R. H., Acta Crystallogr., Sect. A 1995, 51, 33.

SADABS: Area-Detector Absorption Correction. Bruker-AXS 
within SAINT+ package, v. 6.1 (2000).
;
_exptl_crystal_colour yellow
_exptl_crystal_density_diffrn 1.427
_exptl_crystal_density_method 'not measured'
_exptl_crystal_description 'irregular block'
_exptl_crystal_F_000 6272
_exptl_crystal_size_max 0.30
_exptl_crystal_size_mid 0.03
_exptl_crystal_size_min 0.03
_refine_diff_density_max 2.611
_refine_diff_density_min -0.822
_refine_diff_density_rms 0.136
_refine_ls_extinction_method none
_refine_ls_goodness_of_fit_ref 1.113
_refine_ls_hydrogen_treatment mixed
_refine_ls_matrix_type full
_refine_ls_number_parameters 779
_refine_ls_number_reflns 18293
_refine_ls_number_restraints 2
_refine_ls_restrained_S_all 1.113
_refine_ls_R_factor_all 0.0815
_refine_ls_R_factor_gt 0.0622
_refine_ls_shift/su_max 0.022
_refine_ls_shift/su_mean 0.000
_refine_ls_structure_factor_coef Fsqd
_refine_ls_weighting_details 'calc w=1/[\s^2^(Fo^2^)+(0.0492P)^2^+166.9043P] where P=(Fo^2^+2Fc^2^)/3'
_refine_ls_weighting_scheme calc
_refine_ls_wR_factor_gt 0.1527
_refine_ls_wR_factor_ref 0.1613
_reflns_number_gt 14347
_reflns_number_total 18293
_reflns_threshold_expression >2sigma(I)
_cod_data_source_file om6b00615_si_002.cif
_cod_data_source_block 29-enriquen131
_cod_original_sg_symbol_H-M C2/c
_cod_original_formula_sum 'C34.50 H47 Cl3 O1.50 P2 Rh'
_cod_database_code 4087007

loop_
_symmetry_equiv_pos_as_xyz
'x, y, z'
'-x, y, -z+1/2'
'x+1/2, y+1/2, z'
'-x+1/2, y+1/2, -z+1/2'
'-x, -y, -z'
'x, -y, z-1/2'
'-x+1/2, -y+1/2, -z'
'x+1/2, -y+1/2, z-1/2'

loop_
_atom_site_label
_atom_site_type_symbol
_atom_site_fract_x
_atom_site_fract_y
_atom_site_fract_z
_atom_site_U_iso_or_equiv
_atom_site_adp_type
_atom_site_occupancy
_atom_site_symmetry_multiplicity
_atom_site_calc_flag
_atom_site_refinement_flags
_atom_site_disorder_assembly
_atom_site_disorder_group
Rh1 Rh 0.077747(11) 0.19053(3) 0.643977(15) 0.01669(9) Uani 1 1 d D . .
H01 H 0.0529(13) 0.190(4) 0.5796(6) 0.020 Uiso 1 1 d D . .
Rh2 Rh 0.189488(10) 0.44279(3) 0.522376(15) 0.01622(8) Uani 1 1 d D . .
H02 H 0.2239(10) 0.441(4) 0.525(2) 0.019 Uiso 1 1 d D . .
Cl1 Cl 0.14100(4) 0.18504(11) 0.74349(5) 0.0282(3) Uani 1 1 d . . .
Cl2 Cl -0.05098(4) 0.45898(12) 0.55863(6) 0.0362(3) Uani 1 1 d . . .
Cl3 Cl 0.08921(5) 0.55129(13) 0.76030(7) 0.0465(4) Uani 1 1 d . . .
Cl4 Cl 0.15481(4) 0.44025(10) 0.55402(6) 0.0281(3) Uani 1 1 d . . .
Cl5 Cl 0.09174(4) 0.81260(12) 0.44016(7) 0.0401(3) Uani 1 1 d . . .
Cl6 Cl 0.14429(4) 0.70917(11) 0.34595(5) 0.0326(3) Uani 1 1 d . . .
P1 P 0.04431(4) 0.06371(10) 0.64806(5) 0.0184(2) Uani 1 1 d . . .
P2 P 0.10309(4) 0.27533(9) 0.61357(5) 0.0184(2) Uani 1 1 d . . .
P3 P 0.15278(3) 0.31418(10) 0.45352(5) 0.0174(2) Uani 1 1 d . . .
P4 P 0.24425(4) 0.52915(9) 0.59945(5) 0.0184(2) Uani 1 1 d . . .
O1 O 0.09815(10) 0.0397(2) 0.63254(14) 0.0183(6) Uani 1 1 d . . .
O2 O 0.22140(9) 0.2927(2) 0.57463(13) 0.0194(7) Uani 1 1 d . . .
C1 C 0.05413(14) 0.3197(4) 0.6482(2) 0.0212(9) Uani 1 1 d . . .
C2 C 0.01469(15) 0.3459(4) 0.6058(2) 0.0225(10) Uani 1 1 d . . .
H2 H -0.0014 0.3053 0.5723 0.027 Uiso 1 1 calc R . .
C3 C -0.00114(16) 0.4317(4) 0.6126(2) 0.0266(11) Uani 1 1 d . . .
C4 C 0.02071(17) 0.4956(4) 0.6594(2) 0.0294(11) Uani 1 1 d . . .
H4 H 0.0096 0.5539 0.6633 0.035 Uiso 1 1 calc R . .
C5 C 0.05998(17) 0.4700(4) 0.7009(2) 0.0284(11) Uani 1 1 d . . .
C6 C 0.07690(16) 0.3842(4) 0.6964(2) 0.0239(10) Uani 1 1 d . . .
H6 H 0.1039 0.3692 0.7260 0.029 Uiso 1 1 calc R . .
C7 C 0.06276(13) -0.0645(4) 0.64523(18) 0.0169(8) Uani 1 1 d . . .
C8 C 0.05320(15) -0.1659(4) 0.6522(2) 0.0239(10) Uani 1 1 d . . .
H8 H 0.0382 -0.1690 0.6612 0.029 Uiso 1 1 calc R . .
C9 C 0.06522(16) -0.2621(4) 0.6461(2) 0.0271(11) Uani 1 1 d . . .
H9 H 0.0582 -0.3308 0.6502 0.033 Uiso 1 1 calc R . .
C10 C 0.08757(15) -0.2573(4) 0.6340(2) 0.0249(10) Uani 1 1 d . . .
H10 H 0.0956 -0.3236 0.6296 0.030 Uiso 1 1 calc R . .
C11 C 0.09876(14) -0.1583(4) 0.6280(2) 0.0198(9) Uani 1 1 d . . .
C12 C 0.08646(14) -0.0634(4) 0.63497(19) 0.0187(9) Uani 1 1 d . . .
C13 C 0.12565(15) -0.1569(4) 0.6185(2) 0.0222(10) Uani 1 1 d . . .
C14 C 0.1124(2) -0.2425(5) 0.5743(3) 0.0459(17) Uani 1 1 d . . .
H14A H 0.1128 -0.3155 0.5867 0.069 Uiso 1 1 calc R . .
H14B H 0.1302 -0.2411 0.5689 0.069 Uiso 1 1 calc R . .
H14C H 0.0860 -0.2253 0.5392 0.069 Uiso 1 1 calc R . .
C15 C 0.16763(18) -0.1816(6) 0.6737(3) 0.0436(16) Uani 1 1 d . . .
H15A H 0.1757 -0.1271 0.7014 0.065 Uiso 1 1 calc R . .
H15B H 0.1852 -0.1786 0.6679 0.065 Uiso 1 1 calc R . .
H15C H 0.1687 -0.2547 0.6866 0.065 Uiso 1 1 calc R . .
C16 C 0.12545(14) -0.0425(4) 0.5996(2) 0.0203(9) Uani 1 1 d . . .
C17 C 0.13999(16) -0.0247(4) 0.5757(2) 0.0269(11) Uani 1 1 d . . .
H17 H 0.1483 -0.0856 0.5685 0.032 Uiso 1 1 calc R . .
C18 C 0.14277(16) 0.0794(4) 0.5622(2) 0.0294(11) Uani 1 1 d . . .
H18 H 0.1526 0.0890 0.5456 0.035 Uiso 1 1 calc R . .
C19 C 0.13122(15) 0.1693(4) 0.5730(2) 0.0255(10) Uani 1 1 d . . .
H19 H 0.1333 0.2406 0.5641 0.031 Uiso 1 1 calc R . .
C20 C 0.11653(14) 0.1557(4) 0.5971(2) 0.0211(9) Uani 1 1 d . . .
C21 C 0.11369(13) 0.0501(4) 0.60919(18) 0.0172(8) Uani 1 1 d . . .
C22 C -0.00868(15) 0.0574(4) 0.5862(2) 0.0269(10) Uani 1 1 d . . .
H22 H -0.0193 0.1311 0.5827 0.032 Uiso 1 1 calc R . .
C23 C -0.03203(16) -0.0254(5) 0.5873(3) 0.0341(12) Uani 1 1 d . . .
H23A H -0.0597 -0.0186 0.5533 0.051 Uiso 1 1 calc R . .
H23B H -0.0284 -0.0115 0.6194 0.051 Uiso 1 1 calc R . .
H23C H -0.0231 -0.0995 0.5897 0.051 Uiso 1 1 calc R . .
C24 C -0.01679(17) 0.0405(5) 0.5333(2) 0.0367(13) Uani 1 1 d . . .
H24A H -0.0060 -0.0299 0.5354 0.055 Uiso 1 1 calc R . .
H24B H -0.0046 0.0997 0.5300 0.055 Uiso 1 1 calc R . .
H24C H -0.0449 0.0410 0.5008 0.055 Uiso 1 1 calc R . .
C25 C 0.04798(17) 0.0463(4) 0.7065(2) 0.0276(11) Uani 1 1 d . . .
H25 H 0.0309 -0.0165 0.6973 0.033 Uiso 1 1 calc R . .
C26 C 0.0320(2) 0.1487(5) 0.7111(3) 0.0435(16) Uani 1 1 d . . .
H26A H 0.0330 0.1393 0.7412 0.065 Uiso 1 1 calc R . .
H26B H 0.0050 0.1605 0.6762 0.065 Uiso 1 1 calc R . .
H26C H 0.0478 0.2122 0.7190 0.065 Uiso 1 1 calc R . .
C27 C 0.08890(18) 0.0202(5) 0.7611(2) 0.0368(13) Uani 1 1 d . . .
H27A H 0.1059 0.0829 0.7728 0.055 Uiso 1 1 calc R . .
H27B H 0.0987 -0.0439 0.7565 0.055 Uiso 1 1 calc R . .
H27C H 0.0884 0.0048 0.7894 0.055 Uiso 1 1 calc R . .
C28 C 0.07052(15) 0.3529(4) 0.5471(2) 0.0243(10) Uani 1 1 d . . .
H28 H 0.0858 0.3705 0.5376 0.029 Uiso 1 1 calc R . .
C29 C 0.0578(2) 0.4610(5) 0.5532(3) 0.0400(14) Uani 1 1 d . . .
H29A H 0.0391 0.4973 0.5170 0.060 Uiso 1 1 calc R . .
H29B H 0.0805 0.5082 0.5793 0.060 Uiso 1 1 calc R . .
H29C H 0.0455 0.4469 0.5670 0.060 Uiso 1 1 calc R . .
C30 C 0.03546(19) 0.2865(6) 0.4998(2) 0.0460(16) Uani 1 1 d . . .
H30A H 0.0170 0.2822 0.5037 0.069 Uiso 1 1 calc R . .
H30B H 0.0438 0.2126 0.5005 0.069 Uiso 1 1 calc R . .
H30C H 0.0230 0.3218 0.4646 0.069 Uiso 1 1 calc R . .
C31 C 0.14808(17) 0.3596(5) 0.6571(2) 0.0339(13) Uani 1 1 d . . .
H31 H 0.1487 0.4006 0.6319 0.041 Uiso 1 1 calc R . .
C32 C 0.1465(2) 0.4436(6) 0.6896(3) 0.0519(18) Uani 1 1 d . . .
H32A H 0.1516 0.4069 0.7201 0.078 Uiso 1 1 calc R . .
H32B H 0.1207 0.4774 0.6649 0.078 Uiso 1 1 calc R . .
H32C H 0.1662 0.5002 0.7045 0.078 Uiso 1 1 calc R . .
C33 C 0.18544(18) 0.2932(7) 0.6971(3) 0.0517(18) Uani 1 1 d . . .
H33A H 0.2077 0.3428 0.7210 0.078 Uiso 1 1 calc R . .
H33B H 0.1882 0.2472 0.6760 0.078 Uiso 1 1 calc R . .
H33C H 0.1844 0.2467 0.7198 0.078 Uiso 1 1 calc R . .
C34 C 0.16232(13) 0.5724(4) 0.47172(19) 0.0187(9) Uani 1 1 d . . .
C35 C 0.13927(14) 0.6401(4) 0.4730(2) 0.0223(10) Uani 1 1 d . . .
H35 H 0.1368 0.6254 0.4983 0.027 Uiso 1 1 calc R . .
C36 C 0.12005(15) 0.7284(4) 0.4373(2) 0.0249(10) Uani 1 1 d . . .
C37 C 0.12124(15) 0.7529(4) 0.3984(2) 0.0256(10) Uani 1 1 d . . .
H37 H 0.1076 0.8137 0.3742 0.031 Uiso 1 1 calc R . .
C38 C 0.14335(14) 0.6846(4) 0.3962(2) 0.0228(10) Uani 1 1 d . . .
C39 C 0.16388(14) 0.5974(4) 0.4321(2) 0.0220(9) Uani 1 1 d . . .
H39 H 0.1793 0.5535 0.4302 0.026 Uiso 1 1 calc R . .
C40 C 0.17484(14) 0.1871(4) 0.49278(19) 0.0183(9) Uani 1 1 d . . .
C41 C 0.15973(15) 0.0852(4) 0.4682(2) 0.0237(10) Uani 1 1 d . . .
H41 H 0.1362 0.0810 0.4302 0.028 Uiso 1 1 calc R . .
C42 C 0.17821(16) -0.0109(4) 0.4980(2) 0.0261(10) Uani 1 1 d . . .
H42 H 0.1678 -0.0801 0.4805 0.031 Uiso 1 1 calc R . .
C43 C 0.21193(16) -0.0041(4) 0.5535(2) 0.0256(10) Uani 1 1 d . . .
H43 H 0.2247 -0.0697 0.5738 0.031 Uiso 1 1 calc R . .
C44 C 0.22778(14) 0.0952(4) 0.58074(19) 0.0200(9) Uani 1 1 d . . .
C45 C 0.20840(13) 0.1896(4) 0.54965(19) 0.0184(9) Uani 1 1 d . . .
C46 C 0.26367(15) 0.1008(4) 0.6432(2) 0.0239(10) Uani 1 1 d . . .
C47 C 0.29253(19) 0.0108(5) 0.6597(3) 0.0479(17) Uani 1 1 d . . .
H47A H 0.2982 0.0166 0.6367 0.072 Uiso 1 1 calc R . .
H47B H 0.2812 -0.0610 0.6541 0.072 Uiso 1 1 calc R . .
H47C H 0.3166 0.0194 0.6987 0.072 Uiso 1 1 calc R . .
C48 C 0.2503(2) 0.0840(6) 0.6730(3) 0.0438(15) Uani 1 1 d . . .
H48A H 0.2727 0.0891 0.7131 0.066 Uiso 1 1 calc R . .
H48B H 0.2383 0.0117 0.6638 0.066 Uiso 1 1 calc R . .
H48C H 0.2312 0.1405 0.6613 0.066 Uiso 1 1 calc R . .
C49 C 0.28200(14) 0.2131(4) 0.65797(19) 0.0199(9) Uani 1 1 d . . .
C50 C 0.32094(15) 0.2315(4) 0.7068(2) 0.0249(10) Uani 1 1 d . . .
H50 H 0.3368 0.1713 0.7300 0.030 Uiso 1 1 calc R . .
C51 C 0.33664(15) 0.3351(5) 0.7219(2) 0.0279(11) Uani 1 1 d . . .
H51 H 0.3633 0.3452 0.7547 0.034 Uiso 1 1 calc R . .
C52 C 0.31408(14) 0.4243(4) 0.6900(2) 0.0250(10) Uani 1 1 d . . .
H52 H 0.3250 0.4956 0.7017 0.030 Uiso 1 1 calc R . .
C53 C 0.27543(14) 0.4105(4) 0.64073(19) 0.0200(9) Uani 1 1 d . . .
C54 C 0.26034(13) 0.3048(4) 0.62541(18) 0.0185(9) Uani 1 1 d . . .
C55 C 0.15989(15) 0.3091(4) 0.4055(2) 0.0228(9) Uani 1 1 d . . .
H55 H 0.1529 0.3832 0.3882 0.027 Uiso 1 1 calc R . .
C56 C 0.13449(17) 0.2269(5) 0.3574(2) 0.0332(12) Uani 1 1 d . . .
H56A H 0.1405 0.2314 0.3348 0.050 Uiso 1 1 calc R . .
H56B H 0.1070 0.2442 0.3346 0.050 Uiso 1 1 calc R . .
H56C H 0.1399 0.1527 0.3723 0.050 Uiso 1 1 calc R . .
C57 C 0.20247(16) 0.2912(5) 0.4368(2) 0.0338(12) Uani 1 1 d . . .
H57A H 0.2109 0.2196 0.4550 0.051 Uiso 1 1 calc R . .
H57B H 0.2183 0.3486 0.4648 0.051 Uiso 1 1 calc R . .
H57C H 0.2056 0.2940 0.4108 0.051 Uiso 1 1 calc R . .
C58 C 0.09991(14) 0.2949(4) 0.4075(2) 0.0240(10) Uani 1 1 d . . .
H58 H 0.0916 0.2330 0.3817 0.029 Uiso 1 1 calc R . .
C59 C 0.08004(15) 0.3988(5) 0.3733(2) 0.0302(11) Uani 1 1 d . . .
H59A H 0.0518 0.3892 0.3464 0.045 Uiso 1 1 calc R . .
H59B H 0.0881 0.4140 0.3537 0.045 Uiso 1 1 calc R . .
H59C H 0.0875 0.4602 0.3978 0.045 Uiso 1 1 calc R . .
C60 C 0.08816(16) 0.2677(5) 0.4386(2) 0.0325(12) Uani 1 1 d . . .
H60A H 0.0980 0.3245 0.4664 0.049 Uiso 1 1 calc R . .
H60B H 0.0992 0.1968 0.4571 0.049 Uiso 1 1 calc R . .
H60C H 0.0597 0.2645 0.4125 0.049 Uiso 1 1 calc R . .
C61 C 0.27451(15) 0.6104(4) 0.5945(2) 0.0240(10) Uani 1 1 d . . .
H61 H 0.2995 0.6274 0.6331 0.029 Uiso 1 1 calc R . .
C62 C 0.2847(2) 0.5474(5) 0.5668(3) 0.0429(15) Uani 1 1 d . . .
H62A H 0.2616 0.5416 0.5270 0.064 Uiso 1 1 calc R . .
H62B H 0.2937 0.4739 0.5828 0.064 Uiso 1 1 calc R . .
H62C H 0.3053 0.5860 0.5727 0.064 Uiso 1 1 calc R . .
C63 C 0.25532(18) 0.7194(5) 0.5649(3) 0.0381(14) Uani 1 1 d . . .
H63A H 0.2561 0.7681 0.5889 0.057 Uiso 1 1 calc R . .
H63B H 0.2282 0.7067 0.5304 0.057 Uiso 1 1 calc R . .
H63C H 0.2694 0.7533 0.5565 0.057 Uiso 1 1 calc R . .
C64 C 0.24761(17) 0.6098(5) 0.6497(2) 0.0330(12) Uani 1 1 d . . .
H64 H 0.2727 0.6509 0.6742 0.040 Uiso 1 1 calc R . .
C65 C 0.2468(2) 0.5391(6) 0.6861(3) 0.0490(17) Uani 1 1 d . . .
H65A H 0.2485 0.5858 0.7115 0.073 Uiso 1 1 calc R . .
H65B H 0.2689 0.4886 0.7076 0.073 Uiso 1 1 calc R . .
H65C H 0.2225 0.4973 0.6629 0.073 Uiso 1 1 calc R . .
C66 C 0.21428(19) 0.6932(5) 0.6193(3) 0.0438(15) Uani 1 1 d . . .
H66A H 0.1900 0.6552 0.6016 0.066 Uiso 1 1 calc R . .
H66B H 0.2117 0.7308 0.5910 0.066 Uiso 1 1 calc R . .
H66C H 0.2200 0.7468 0.6458 0.066 Uiso 1 1 calc R . .
C67 C 0.0000 0.5793(7) 0.2500 0.0356(18) Uani 1 2 d S . .
C68 C 0.0331(2) 0.6412(6) 0.2987(3) 0.065(2) Uani 1 1 d . . .
H68A H 0.0372 0.6216 0.3307 0.097 Uiso 1 1 calc R . .
H68B H 0.0278 0.7197 0.2913 0.097 Uiso 1 1 calc R . .
H68C H 0.0566 0.6236 0.3065 0.097 Uiso 1 1 calc R . .
O3 O 0.0000 0.4811(6) 0.2500 0.088(3) Uani 1 2 d S . .
C71 C 0.9816(2) 0.2214(7) 0.2650(3) 0.0583(19) Uiso 1 1 d . A -1
H71A H 0.9998 0.2825 0.2858 0.087 Uiso 1 1 calc R A -1
H71B H 0.9861 0.1683 0.2908 0.087 Uiso 1 1 calc R A -1
H71C H 0.9549 0.2489 0.2403 0.087 Uiso 1 1 calc R A -1
C72 C 0.9875(4) 0.1695(12) 0.2328(6) 0.050(3) Uiso 0.50 1 d P A -1
O4 O 0.9686(5) 0.0912(15) 0.2030(7) 0.107(5) Uiso 0.50 1 d P A -1

loop_
_atom_site_aniso_label
_atom_site_aniso_U_11
_atom_site_aniso_U_22
_atom_site_aniso_U_33
_atom_site_aniso_U_23
_atom_site_aniso_U_13
_atom_site_aniso_U_12
Rh1 0.02205(17) 0.01242(15) 0.01776(17) -0.00050(13) 0.01460(15) 0.00077(13)
Rh2 0.01796(16) 0.01282(15) 0.01814(17) 0.00111(13) 0.01261(15) 0.00083(13)
Cl1 0.0284(6) 0.0271(6) 0.0213(5) 0.0026(5) 0.0143(5) 0.0037(5)
Cl2 0.0317(7) 0.0334(7) 0.0458(8) 0.0086(6) 0.0278(7) 0.0108(6)
Cl3 0.0591(10) 0.0344(8) 0.0393(8) -0.0157(6) 0.0316(8) 0.0016(7)
Cl4 0.0340(6) 0.0264(6) 0.0360(7) 0.0005(5) 0.0287(6) -0.0026(5)
Cl5 0.0414(8) 0.0303(7) 0.0523(9) 0.0078(6) 0.0338(7) 0.0163(6)
Cl6 0.0414(7) 0.0317(7) 0.0244(6) 0.0040(5) 0.0227(6) -0.0046(6)
P1 0.0215(6) 0.0158(5) 0.0209(6) 0.0003(4) 0.0159(5) 0.0013(4)
P2 0.0220(6) 0.0138(5) 0.0182(5) -0.0020(4) 0.0134(5) -0.0029(4)
P3 0.0180(5) 0.0164(5) 0.0174(5) 0.0006(4) 0.0121(5) 0.0004(4)
P4 0.0209(6) 0.0141(5) 0.0217(6) -0.0027(4) 0.0153(5) -0.0005(4)
O1 0.0283(17) 0.0109(14) 0.0260(17) 0.0001(12) 0.0226(16) -0.0009(12)
O2 0.0187(16) 0.0114(14) 0.0199(16) -0.0002(12) 0.0103(14) 0.0016(12)
C1 0.028(2) 0.015(2) 0.024(2) 0.0007(18) 0.019(2) 0.0026(18)
C2 0.029(3) 0.016(2) 0.023(2) 0.0015(18) 0.019(2) 0.0012(19)
C3 0.031(3) 0.019(2) 0.040(3) 0.009(2) 0.028(3) 0.008(2)
C4 0.041(3) 0.017(2) 0.045(3) 0.001(2) 0.036(3) 0.005(2)
C5 0.045(3) 0.017(2) 0.032(3) -0.004(2) 0.030(3) 0.001(2)
C6 0.034(3) 0.018(2) 0.023(2) 0.0003(18) 0.021(2) 0.003(2)
C7 0.018(2) 0.017(2) 0.017(2) -0.0015(17) 0.0123(18) -0.0004(17)
C8 0.025(2) 0.023(2) 0.030(3) 0.000(2) 0.021(2) -0.0025(19)
C9 0.034(3) 0.013(2) 0.040(3) -0.001(2) 0.028(3) -0.003(2)
C10 0.033(3) 0.013(2) 0.033(3) 0.0014(19) 0.024(2) 0.0035(19)
C11 0.026(2) 0.015(2) 0.023(2) -0.0002(17) 0.019(2) 0.0006(18)
C12 0.029(2) 0.0120(19) 0.023(2) -0.0006(17) 0.021(2) -0.0028(18)
C13 0.032(3) 0.015(2) 0.029(3) 0.0012(18) 0.025(2) 0.0037(19)
C14 0.085(5) 0.023(3) 0.066(4) -0.011(3) 0.066(5) -0.006(3)
C15 0.038(3) 0.054(4) 0.051(4) 0.022(3) 0.036(3) 0.021(3)
C16 0.021(2) 0.019(2) 0.023(2) -0.0017(18) 0.016(2) -0.0006(18)
C17 0.033(3) 0.027(2) 0.033(3) 0.000(2) 0.027(3) 0.002(2)
C18 0.036(3) 0.031(3) 0.040(3) 0.001(2) 0.033(3) -0.001(2)
C19 0.032(3) 0.024(2) 0.033(3) 0.004(2) 0.027(2) 0.001(2)
C20 0.021(2) 0.020(2) 0.024(2) -0.0022(18) 0.016(2) -0.0020(18)
C21 0.017(2) 0.020(2) 0.0122(19) -0.0011(16) 0.0092(17) 0.0003(17)
C22 0.023(2) 0.020(2) 0.035(3) -0.001(2) 0.019(2) 0.000(2)
C23 0.027(3) 0.032(3) 0.041(3) 0.000(2) 0.022(3) -0.003(2)
C24 0.030(3) 0.040(3) 0.025(3) 0.001(2) 0.014(2) -0.006(2)
C25 0.041(3) 0.026(3) 0.028(3) -0.002(2) 0.028(3) -0.004(2)
C26 0.071(5) 0.038(3) 0.054(4) -0.002(3) 0.055(4) 0.006(3)
C27 0.048(4) 0.038(3) 0.026(3) 0.002(2) 0.026(3) -0.004(3)
C28 0.028(3) 0.017(2) 0.028(3) 0.0033(19) 0.020(2) 0.0008(19)
C29 0.060(4) 0.025(3) 0.042(3) 0.011(2) 0.038(3) 0.014(3)
C30 0.042(4) 0.045(4) 0.020(3) 0.004(3) 0.010(3) -0.005(3)
C31 0.034(3) 0.035(3) 0.028(3) -0.008(2) 0.020(3) -0.016(2)
C32 0.062(4) 0.036(3) 0.041(4) -0.022(3) 0.030(4) -0.023(3)
C33 0.028(3) 0.072(5) 0.038(3) -0.007(3) 0.017(3) -0.010(3)
C34 0.018(2) 0.0129(19) 0.021(2) 0.0016(17) 0.0118(19) 0.0002(16)
C35 0.024(2) 0.020(2) 0.023(2) -0.0004(18) 0.016(2) 0.0002(19)
C36 0.024(2) 0.017(2) 0.029(3) -0.0017(19) 0.016(2) 0.0015(19)
C37 0.024(2) 0.019(2) 0.023(2) 0.0054(19) 0.012(2) 0.0022(19)
C38 0.024(2) 0.020(2) 0.020(2) -0.0007(18) 0.013(2) -0.0056(19)
C39 0.027(2) 0.018(2) 0.024(2) 0.0010(18) 0.018(2) 0.0002(19)
C40 0.023(2) 0.0141(19) 0.020(2) -0.0009(17) 0.0158(19) -0.0012(17)
C41 0.026(2) 0.021(2) 0.024(2) -0.0045(19) 0.017(2) -0.0054(19)
C42 0.037(3) 0.013(2) 0.031(3) -0.0041(19) 0.024(2) -0.001(2)
C43 0.033(3) 0.015(2) 0.032(3) 0.0016(19) 0.024(2) 0.002(2)
C44 0.021(2) 0.017(2) 0.020(2) 0.0022(17) 0.013(2) 0.0030(18)
C45 0.020(2) 0.0138(19) 0.021(2) -0.0032(17) 0.0141(19) -0.0015(17)
C46 0.025(2) 0.019(2) 0.022(2) 0.0041(18) 0.014(2) 0.0028(19)
C47 0.040(4) 0.026(3) 0.047(4) 0.003(3) 0.019(3) 0.010(3)
C48 0.046(4) 0.052(4) 0.033(3) 0.009(3) 0.027(3) -0.008(3)
C49 0.023(2) 0.018(2) 0.021(2) 0.0025(17) 0.016(2) 0.0025(18)
C50 0.023(2) 0.028(2) 0.020(2) 0.0045(19) 0.013(2) 0.005(2)
C51 0.023(2) 0.034(3) 0.015(2) 0.000(2) 0.009(2) 0.002(2)
C52 0.023(2) 0.026(2) 0.018(2) -0.0049(19) 0.011(2) -0.006(2)
C53 0.021(2) 0.018(2) 0.018(2) 0.0014(17) 0.0127(19) 0.0031(18)
C54 0.018(2) 0.022(2) 0.016(2) -0.0017(18) 0.0119(18) 0.0021(18)
C55 0.029(2) 0.023(2) 0.022(2) 0.0006(19) 0.020(2) 0.002(2)
C56 0.038(3) 0.038(3) 0.024(3) -0.006(2) 0.021(3) -0.002(2)
C57 0.032(3) 0.044(3) 0.035(3) -0.008(3) 0.027(3) -0.001(2)
C58 0.019(2) 0.027(2) 0.022(2) 0.000(2) 0.013(2) -0.0015(19)
C59 0.021(2) 0.034(3) 0.025(3) 0.005(2) 0.012(2) 0.007(2)
C60 0.028(3) 0.035(3) 0.035(3) -0.001(2) 0.022(3) -0.004(2)
C61 0.026(2) 0.016(2) 0.028(3) -0.0046(19) 0.018(2) -0.0060(19)
C62 0.060(4) 0.036(3) 0.065(4) -0.012(3) 0.055(4) -0.011(3)
C63 0.035(3) 0.021(3) 0.051(4) 0.010(2) 0.027(3) 0.001(2)
C64 0.032(3) 0.038(3) 0.033(3) -0.012(2) 0.024(3) 0.000(2)
C65 0.055(4) 0.067(5) 0.036(3) -0.005(3) 0.036(3) 0.005(4)
C66 0.045(4) 0.035(3) 0.058(4) -0.012(3) 0.038(3) 0.003(3)
C67 0.035(4) 0.035(4) 0.019(3) 0.000 0.012(3) 0.000
C68 0.045(4) 0.031(3) 0.050(4) -0.002(3) 0.007(3) -0.007(3)
O3 0.070(6) 0.035(4) 0.048(5) 0.000 -0.001(4) 0.000

loop_
_atom_type_symbol
_atom_type_description
_atom_type_scat_dispersion_real
_atom_type_scat_dispersion_imag
_atom_type_scat_source
C C 0.0033 0.0016 'International Tables Vol C Tables 4.2.6.8 and 6.1.1.4'
H H 0.0000 0.0000 'International Tables Vol C Tables 4.2.6.8 and 6.1.1.4'
O O 0.0106 0.0060 'International Tables Vol C Tables 4.2.6.8 and 6.1.1.4'
F F 0.0171 0.0103 'International Tables Vol C Tables 4.2.6.8 and 6.1.1.4'
P P 0.1023 0.0942 'International Tables Vol C Tables 4.2.6.8 and 6.1.1.4'
Cl Cl 0.1484 0.1585 'International Tables Vol C Tables 4.2.6.8 and 6.1.1.4'
Rh Rh -1.1178 0.9187 'International Tables Vol C Tables 4.2.6.8 and 6.1.1.4'

loop_
_geom_angle_atom_site_label_1
_geom_angle_atom_site_label_2
_geom_angle_atom_site_label_3
_geom_angle
_geom_angle_site_symmetry_1
_geom_angle_site_symmetry_3
C1 Rh1 O1 174.30(17) . .
C1 Rh1 P1 94.60(14) . .
O1 Rh1 P1 81.72(9) . .
C1 Rh1 P2 99.82(14) . .
O1 Rh1 P2 82.60(8) . .
P1 Rh1 P2 158.73(5) . .
C1 Rh1 Cl1 98.32(14) . .
O1 Rh1 Cl1 86.57(9) . .
P1 Rh1 Cl1 98.53(5) . .
P2 Rh1 Cl1 94.79(5) . .
C1 Rh1 H01 100.2(19) . .
O1 Rh1 H01 76.4(19) . .
P1 Rh1 H01 100.4(19) . .
P2 Rh1 H01 61.8(19) . .
Cl1 Rh1 H01 152.3(19) . .
C34 Rh2 O2 174.54(16) . .
C34 Rh2 P4 98.78(13) . .
O2 Rh2 P4 82.58(9) . .
C34 Rh2 P3 95.49(14) . .
O2 Rh2 P3 81.75(9) . .
P4 Rh2 P3 158.14(4) . .
C34 Rh2 Cl4 97.97(14) . .
O2 Rh2 Cl4 87.12(9) . .
P4 Rh2 Cl4 95.75(5) . .
P3 Rh2 Cl4 98.58(5) . .
C34 Rh2 H02 95.6(19) . .
O2 Rh2 H02 80.0(19) . .
P4 Rh2 H02 67.4(19) . .
P3 Rh2 H02 94.8(19) . .
Cl4 Rh2 H02 159.8(19) . .
C7 P1 C22 103.8(2) . .
C7 P1 C25 105.0(2) . .
C22 P1 C25 103.5(3) . .
C7 P1 Rh1 101.33(15) . .
C22 P1 Rh1 115.32(18) . .
C25 P1 Rh1 125.44(18) . .
C20 P2 C31 103.0(3) . .
C20 P2 C28 102.8(2) . .
C31 P2 C28 102.0(2) . .
C20 P2 Rh1 100.09(16) . .
C31 P2 Rh1 125.29(19) . .
C28 P2 Rh1 120.00(17) . .
C40 P3 C58 105.4(2) . .
C40 P3 C55 103.6(2) . .
C58 P3 C55 103.6(2) . .
C40 P3 Rh2 101.65(15) . .
C58 P3 Rh2 125.23(17) . .
C55 P3 Rh2 115.00(17) . .
C53 P4 C61 102.5(2) . .
C53 P4 C64 102.7(2) . .
C61 P4 C64 102.4(3) . .
C53 P4 Rh2 100.37(16) . .
C61 P4 Rh2 119.76(17) . .
C64 P4 Rh2 125.42(19) . .
C12 O1 C21 119.8(3) . .
C12 O1 Rh1 119.5(3) . .
C21 O1 Rh1 118.6(3) . .
C45 O2 C54 118.9(3) . .
C45 O2 Rh2 119.3(3) . .
C54 O2 Rh2 118.0(3) . .
C2 C1 C6 117.5(4) . .
C2 C1 Rh1 122.4(4) . .
C6 C1 Rh1 120.0(4) . .
C1 C2 C3 120.3(5) . .
C1 C2 H2 119.8 . .
C3 C2 H2 119.8 . .
C4 C3 C2 122.9(5) . .
C4 C3 Cl2 118.8(4) . .
C2 C3 Cl2 118.3(4) . .
C3 C4 C5 116.3(5) . .
C3 C4 H4 121.8 . .
C5 C4 H4 121.8 . .
C4 C5 C6 122.9(5) . .
C4 C5 Cl3 118.0(4) . .
C6 C5 Cl3 119.1(4) . .
C5 C6 C1 120.1(5) . .
C5 C6 H6 120.0 . .
C1 C6 H6 120.0 . .
C12 C7 C8 117.8(4) . .
C12 C7 P1 120.4(3) . .
C8 C7 P1 121.8(3) . .
C9 C8 C7 120.9(4) . .
C9 C8 H8 119.5 . .
C7 C8 H8 119.5 . .
C10 C9 C8 119.4(5) . .
C10 C9 H9 120.3 . .
C8 C9 H9 120.3 . .
C9 C10 C11 122.1(4) . .
C9 C10 H10 119.0 . .
C11 C10 H10 119.0 . .
C12 C11 C10 116.9(4) . .
C12 C11 C13 122.7(4) . .
C10 C11 C13 120.2(4) . .
C7 C12 C11 122.9(4) . .
C7 C12 O1 116.5(4) . .
C11 C12 O1 120.6(4) . .
C11 C13 C16 109.4(4) . .
C11 C13 C15 109.3(4) . .
C16 C13 C15 107.7(4) . .
C11 C13 C14 110.5(4) . .
C16 C13 C14 109.9(4) . .
C15 C13 C14 110.0(5) . .
C13 C14 H14A 109.5 . .
C13 C14 H14B 109.5 . .
H14A C14 H14B 109.5 . .
C13 C14 H14C 109.5 . .
H14A C14 H14C 109.5 . .
H14B C14 H14C 109.5 . .
C13 C15 H15A 109.5 . .
C13 C15 H15B 109.5 . .
H15A C15 H15B 109.5 . .
C13 C15 H15C 109.5 . .
H15A C15 H15C 109.5 . .
H15B C15 H15C 109.5 . .
C17 C16 C21 116.4(4) . .
C17 C16 C13 121.2(4) . .
C21 C16 C13 122.2(4) . .
C18 C17 C16 121.9(5) . .
C18 C17 H17 119.0 . .
C16 C17 H17 119.0 . .
C19 C18 C17 119.8(5) . .
C19 C18 H18 120.1 . .
C17 C18 H18 120.1 . .
C18 C19 C20 120.4(5) . .
C18 C19 H19 119.8 . .
C20 C19 H19 119.8 . .
C21 C20 C19 118.0(4) . .
C21 C20 P2 122.0(4) . .
C19 C20 P2 120.0(4) . .
C20 C21 C16 123.4(4) . .
C20 C21 O1 116.3(4) . .
C16 C21 O1 120.3(4) . .
C23 C22 C24 109.4(5) . .
C23 C22 P1 117.1(4) . .
C24 C22 P1 110.5(4) . .
C23 C22 H22 106.4 . .
C24 C22 H22 106.4 . .
P1 C22 H22 106.4 . .
C22 C23 H23A 109.5 . .
C22 C23 H23B 109.5 . .
H23A C23 H23B 109.5 . .
C22 C23 H23C 109.5 . .
H23A C23 H23C 109.5 . .
H23B C23 H23C 109.5 . .
C22 C24 H24A 109.5 . .
C22 C24 H24B 109.5 . .
H24A C24 H24B 109.5 . .
C22 C24 H24C 109.5 . .
H24A C24 H24C 109.5 . .
H24B C24 H24C 109.5 . .
C27 C25 C26 111.3(5) . .
C27 C25 P1 113.5(4) . .
C26 C25 P1 108.9(4) . .
C27 C25 H25 107.6 . .
C26 C25 H25 107.6 . .
P1 C25 H25 107.6 . .
C25 C26 H26A 109.5 . .
C25 C26 H26B 109.5 . .
H26A C26 H26B 109.5 . .
C25 C26 H26C 109.5 . .
H26A C26 H26C 109.5 . .
H26B C26 H26C 109.5 . .
C25 C27 H27A 109.5 . .
C25 C27 H27B 109.5 . .
H27A C27 H27B 109.5 . .
C25 C27 H27C 109.5 . .
H27A C27 H27C 109.5 . .
H27B C27 H27C 109.5 . .
C30 C28 C29 110.5(5) . .
C30 C28 P2 112.3(4) . .
C29 C28 P2 111.1(4) . .
C30 C28 H28 107.6 . .
C29 C28 H28 107.6 . .
P2 C28 H28 107.6 . .
C28 C29 H29A 109.5 . .
C28 C29 H29B 109.5 . .
H29A C29 H29B 109.5 . .
C28 C29 H29C 109.5 . .
H29A C29 H29C 109.5 . .
H29B C29 H29C 109.5 . .
C28 C30 H30A 109.5 . .
C28 C30 H30B 109.5 . .
H30A C30 H30B 109.5 . .
C28 C30 H30C 109.5 . .
H30A C30 H30C 109.5 . .
H30B C30 H30C 109.5 . .
C33 C31 C32 109.7(5) . .
C33 C31 P2 113.9(4) . .
C32 C31 P2 109.3(4) . .
C33 C31 H31 107.9 . .
C32 C31 H31 107.9 . .
P2 C31 H31 107.9 . .
C31 C32 H32A 109.5 . .
C31 C32 H32B 109.5 . .
H32A C32 H32B 109.5 . .
C31 C32 H32C 109.5 . .
H32A C32 H32C 109.5 . .
H32B C32 H32C 109.5 . .
C31 C33 H33A 109.5 . .
C31 C33 H33B 109.5 . .
H33A C33 H33B 109.5 . .
C31 C33 H33C 109.5 . .
H33A C33 H33C 109.5 . .
H33B C33 H33C 109.5 . .
C35 C34 C39 117.0(4) . .
C35 C34 Rh2 120.1(4) . .
C39 C34 Rh2 122.8(3) . .
C36 C35 C34 119.9(5) . .
C36 C35 H35 120.0 . .
C34 C35 H35 120.0 . .
C37 C36 C35 123.4(5) . .
C37 C36 Cl5 117.6(4) . .
C35 C36 Cl5 118.9(4) . .
C36 C37 C38 116.8(4) . .
C36 C37 H37 121.6 . .
C38 C37 H37 121.6 . .
C39 C38 C37 121.7(5) . .
C39 C38 Cl6 119.8(4) . .
C37 C38 Cl6 118.5(4) . .
C38 C39 C34 121.2(5) . .
C38 C39 H39 119.4 . .
C34 C39 H39 119.4 . .
C41 C40 C45 117.4(4) . .
C41 C40 P3 122.3(4) . .
C45 C40 P3 120.4(3) . .
C40 C41 C42 121.5(5) . .
C40 C41 H41 119.3 . .
C42 C41 H41 119.3 . .
C43 C42 C41 118.9(5) . .
C43 C42 H42 120.6 . .
C41 C42 H42 120.6 . .
C42 C43 C44 122.3(5) . .
C42 C43 H43 118.9 . .
C44 C43 H43 118.9 . .
C43 C44 C45 117.2(4) . .
C43 C44 C46 121.4(4) . .
C45 C44 C46 121.2(4) . .
C44 C45 O2 120.7(4) . .
C44 C45 C40 122.6(4) . .
O2 C45 C40 116.6(4) . .
C49 C46 C48 108.4(5) . .
C49 C46 C44 109.4(4) . .
C48 C46 C44 108.0(4) . .
C49 C46 C47 111.2(5) . .
C48 C46 C47 110.2(5) . .
C44 C46 C47 109.5(4) . .
C46 C47 H47A 109.5 . .
C46 C47 H47B 109.5 . .
H47A C47 H47B 109.5 . .
C46 C47 H47C 109.5 . .
H47A C47 H47C 109.5 . .
H47B C47 H47C 109.5 . .
C46 C48 H48A 109.5 . .
C46 C48 H48B 109.5 . .
H48A C48 H48B 109.5 . .
C46 C48 H48C 109.5 . .
H48A C48 H48C 109.5 . .
H48B C48 H48C 109.5 . .
C54 C49 C50 116.5(4) . .
C54 C49 C46 121.7(4) . .
C50 C49 C46 121.7(4) . .
C51 C50 C49 121.3(5) . .
C51 C50 H50 119.3 . .
C49 C50 H50 119.3 . .
C52 C51 C50 120.6(5) . .
C52 C51 H51 119.7 . .
C50 C51 H51 119.7 . .
C51 C52 C53 120.4(5) . .
C51 C52 H52 119.8 . .
C53 C52 H52 119.8 . .
C52 C53 C54 118.1(4) . .
C52 C53 P4 120.9(4) . .
C54 C53 P4 120.9(4) . .
C53 C54 C49 122.9(4) . .
C53 C54 O2 117.0(4) . .
C49 C54 O2 120.1(4) . .
C57 C55 C56 109.5(4) . .
C57 C55 P3 111.4(3) . .
C56 C55 P3 116.3(4) . .
C57 C55 H55 106.3 . .
C56 C55 H55 106.3 . .
P3 C55 H55 106.3 . .
C55 C56 H56A 109.5 . .
C55 C56 H56B 109.5 . .
H56A C56 H56B 109.5 . .
C55 C56 H56C 109.5 . .
H56A C56 H56C 109.5 . .
H56B C56 H56C 109.5 . .
C55 C57 H57A 109.5 . .
C55 C57 H57B 109.5 . .
H57A C57 H57B 109.5 . .
C55 C57 H57C 109.5 . .
H57A C57 H57C 109.5 . .
H57B C57 H57C 109.5 . .
C59 C58 C60 111.4(4) . .
C59 C58 P3 107.4(3) . .
C60 C58 P3 113.2(4) . .
C59 C58 H58 108.2 . .
C60 C58 H58 108.2 . .
P3 C58 H58 108.2 . .
C58 C59 H59A 109.5 . .
C58 C59 H59B 109.5 . .
H59A C59 H59B 109.5 . .
C58 C59 H59C 109.5 . .
H59A C59 H59C 109.5 . .
H59B C59 H59C 109.5 . .
C58 C60 H60A 109.5 . .
C58 C60 H60B 109.5 . .
H60A C60 H60B 109.5 . .
C58 C60 H60C 109.5 . .
H60A C60 H60C 109.5 . .
H60B C60 H60C 109.5 . .
C62 C61 C63 110.3(5) . .
C62 C61 P4 112.4(4) . .
C63 C61 P4 111.8(4) . .
C62 C61 H61 107.3 . .
C63 C61 H61 107.3 . .
P4 C61 H61 107.3 . .
C61 C62 H62A 109.5 . .
C61 C62 H62B 109.5 . .
H62A C62 H62B 109.5 . .
C61 C62 H62C 109.5 . .
H62A C62 H62C 109.5 . .
H62B C62 H62C 109.5 . .
C61 C63 H63A 109.5 . .
C61 C63 H63B 109.5 . .
H63A C63 H63B 109.5 . .
C61 C63 H63C 109.5 . .
H63A C63 H63C 109.5 . .
H63B C63 H63C 109.5 . .
C65 C64 C66 108.7(5) . .
C65 C64 P4 113.1(4) . .
C66 C64 P4 110.5(4) . .
C65 C64 H64 108.1 . .
C66 C64 H64 108.1 . .
P4 C64 H64 108.1 . .
C64 C65 H65A 109.5 . .
C64 C65 H65B 109.5 . .
H65A C65 H65B 109.5 . .
C64 C65 H65C 109.5 . .
H65A C65 H65C 109.5 . .
H65B C65 H65C 109.5 . .
C64 C66 H66A 109.5 . .
C64 C66 H66B 109.5 . .
H66A C66 H66B 109.5 . .
C64 C66 H66C 109.5 . .
H66A C66 H66C 109.5 . .
H66B C66 H66C 109.5 . .
O3 C67 C68 121.0(4) . 2
O3 C67 C68 121.0(4) . .
C68 C67 C68 118.0(8) 2 .
C67 C68 H68A 109.5 . .
C67 C68 H68B 109.5 . .
H68A C68 H68B 109.5 . .
C67 C68 H68C 109.5 . .
H68A C68 H68C 109.5 . .
H68B C68 H68C 109.5 . .
C72 C71 H71A 109.5 . .
C72 C71 H71B 109.5 . .
H71A C71 H71B 109.5 . .
C72 C71 H71C 109.5 . .
H71A C71 H71C 109.5 . .
H71B C71 H71C 109.5 . .
O4 C72 C71 123.2(15) . .

loop_
_geom_bond_atom_site_label_1
_geom_bond_atom_site_label_2
_geom_bond_distance
_geom_bond_site_symmetry_2
Rh1 C1 2.001(5) .
Rh1 O1 2.239(3) .
Rh1 P1 2.2958(13) .
Rh1 P2 2.2984(13) .
Rh1 Cl1 2.5062(13) .
Rh1 H01 1.584(10) .
Rh2 C34 2.006(4) .
Rh2 O2 2.249(3) .
Rh2 P4 2.2930(13) .
Rh2 P3 2.2939(13) .
Rh2 Cl4 2.5084(13) .
Rh2 H02 1.580(10) .
Cl2 C3 1.753(6) .
Cl3 C5 1.746(5) .
Cl5 C36 1.754(5) .
Cl6 C38 1.742(5) .
P1 C7 1.832(5) .
P1 C22 1.852(5) .
P1 C25 1.853(5) .
P2 C20 1.830(5) .
P2 C31 1.860(5) .
P2 C28 1.865(5) .
P3 C40 1.826(5) .
P3 C58 1.845(5) .
P3 C55 1.861(5) .
P4 C53 1.838(5) .
P4 C61 1.852(5) .
P4 C64 1.860(5) .
O1 C12 1.403(5) .
O1 C21 1.408(5) .
O2 C45 1.398(5) .
O2 C54 1.409(5) .
C1 C2 1.399(7) .
C1 C6 1.407(7) .
C2 C3 1.399(7) .
C2 H2 0.9500 .
C3 C4 1.376(8) .
C4 C5 1.389(8) .
C4 H4 0.9500 .
C5 C6 1.394(7) .
C6 H6 0.9500 .
C7 C12 1.391(6) .
C7 C8 1.396(6) .
C8 C9 1.385(7) .
C8 H8 0.9500 .
C9 C10 1.381(7) .
C9 H9 0.9500 .
C10 C11 1.392(7) .
C10 H10 0.9500 .
C11 C12 1.392(6) .
C11 C13 1.520(7) .
C13 C16 1.533(7) .
C13 C15 1.545(8) .
C13 C14 1.548(7) .
C14 H14A 0.9800 .
C14 H14B 0.9800 .
C14 H14C 0.9800 .
C15 H15A 0.9800 .
C15 H15B 0.9800 .
C15 H15C 0.9800 .
C16 C17 1.392(7) .
C16 C21 1.396(6) .
C17 C18 1.388(7) .
C17 H17 0.9500 .
C18 C19 1.386(7) .
C18 H18 0.9500 .
C19 C20 1.396(7) .
C19 H19 0.9500 .
C20 C21 1.388(6) .
C22 C23 1.523(7) .
C22 C24 1.546(8) .
C22 H22 1.0000 .
C23 H23A 0.9800 .
C23 H23B 0.9800 .
C23 H23C 0.9800 .
C24 H24A 0.9800 .
C24 H24B 0.9800 .
C24 H24C 0.9800 .
C25 C27 1.520(8) .
C25 C26 1.529(8) .
C25 H25 1.0000 .
C26 H26A 0.9800 .
C26 H26B 0.9800 .
C26 H26C 0.9800 .
C27 H27A 0.9800 .
C27 H27B 0.9800 .
C27 H27C 0.9800 .
C28 C30 1.514(8) .
C28 C29 1.527(7) .
C28 H28 1.0000 .
C29 H29A 0.9800 .
C29 H29B 0.9800 .
C29 H29C 0.9800 .
C30 H30A 0.9800 .
C30 H30B 0.9800 .
C30 H30C 0.9800 .
C31 C33 1.524(9) .
C31 C32 1.535(9) .
C31 H31 1.0000 .
C32 H32A 0.9800 .
C32 H32B 0.9800 .
C32 H32C 0.9800 .
C33 H33A 0.9800 .
C33 H33B 0.9800 .
C33 H33C 0.9800 .
C34 C35 1.400(7) .
C34 C39 1.412(7) .
C35 C36 1.385(7) .
C35 H35 0.9500 .
C36 C37 1.375(7) .
C37 C38 1.386(7) .
C37 H37 0.9500 .
C38 C39 1.383(7) .
C39 H39 0.9500 .
C40 C41 1.389(6) .
C40 C45 1.402(6) .
C41 C42 1.391(7) .
C41 H41 0.9500 .
C42 C43 1.381(8) .
C42 H42 0.9500 .
C43 C44 1.386(7) .
C43 H43 0.9500 .
C44 C45 1.393(6) .
C44 C46 1.533(7) .
C46 C49 1.515(7) .
C46 C48 1.529(8) .
C46 C47 1.536(8) .
C47 H47A 0.9800 .
C47 H47B 0.9800 .
C47 H47C 0.9800 .
C48 H48A 0.9800 .
C48 H48B 0.9800 .
C48 H48C 0.9800 .
C49 C54 1.398(6) .
C49 C50 1.402(7) .
C50 C51 1.377(8) .
C50 H50 0.9500 .
C51 C52 1.377(7) .
C51 H51 0.9500 .
C52 C53 1.391(7) .
C52 H52 0.9500 .
C53 C54 1.393(7) .
C55 C57 1.523(7) .
C55 C56 1.539(7) .
C55 H55 1.0000 .
C56 H56A 0.9800 .
C56 H56B 0.9800 .
C56 H56C 0.9800 .
C57 H57A 0.9800 .
C57 H57B 0.9800 .
C57 H57C 0.9800 .
C58 C59 1.524(7) .
C58 C60 1.525(7) .
C58 H58 1.0000 .
C59 H59A 0.9800 .
C59 H59B 0.9800 .
C59 H59C 0.9800 .
C60 H60A 0.9800 .
C60 H60B 0.9800 .
C60 H60C 0.9800 .
C61 C62 1.522(7) .
C61 C63 1.530(7) .
C61 H61 1.0000 .
C62 H62A 0.9800 .
C62 H62B 0.9800 .
C62 H62C 0.9800 .
C63 H63A 0.9800 .
C63 H63B 0.9800 .
C63 H63C 0.9800 .
C64 C65 1.517(9) .
C64 C66 1.537(8) .
C64 H64 1.0000 .
C65 H65A 0.9800 .
C65 H65B 0.9800 .
C65 H65C 0.9800 .
C66 H66A 0.9800 .
C66 H66B 0.9800 .
C66 H66C 0.9800 .
C67 O3 1.201(11) .
C67 C68 1.469(8) 2
C67 C68 1.469(8) .
C68 H68A 0.9800 .
C68 H68B 0.9800 .
C68 H68C 0.9800 .
C71 C72 1.433(17) .
C71 H71A 0.9800 .
C71 H71B 0.9800 .
C71 H71C 0.9800 .
C72 O4 1.22(2) .
